data_4307274
loop_
_publ_author_name
'Teresita Munguia'
'Marcela L\'opez-Cardoso'
'Francisco Cervantes-Lee'
'Keith H. Pannell'

_publ_section_title
;
Intramolecular Chalcogen-Tin Interactions in (o-MeE-C6H4)CH2SnPh3-nCln (E
= S, O; n= 0, 1, 2), Characterized by X-ray Diffraction and 119Sn Solution
and Solid-State NMR
;
_journal_name_full 'Inorganic Chemistry'
_journal_page_first 1305
_journal_page_last 1314
_journal_paper_doi 10.1021/ic061811s
_journal_volume 46
_journal_year 2007
_chemical_formula_sum 'C20 H19 Cl O Sn'
_chemical_formula_weight 429.49
_chemical_name_systematic
; 
 (2-methoxybenzyl)diphenyltinchloride 
;
_space_group_IT_number 14
_symmetry_cell_setting monoclinic
_symmetry_space_group_name_Hall '-P 2ybc'
_symmetry_space_group_name_H-M 'P 1 21/c 1'
_atom_sites_solution_hydrogens geom
_atom_sites_solution_primary direct
_atom_sites_solution_secondary difmap
_audit_creation_method SHELXL-97
_cell_angle_alpha 90.00
_cell_angle_beta 109.885(2)
_cell_angle_gamma 90.00
_cell_formula_units_Z 4
_cell_length_a 8.4114(13)
_cell_length_b 26.655(4)
_cell_length_c 8.7420(13)
_cell_measurement_reflns_used 6340
_cell_measurement_temperature 296(2)
_cell_measurement_theta_max 28.117
_cell_measurement_theta_min 2.593
_cell_volume 1843.1(5)
_computing_cell_refinement 'Bruker SMART V5.625, 2001'
_computing_data_collection 'Bruker SMART V5.625, 2001'
_computing_data_reduction 'Bruker SAINT V5.622, 2001'
_computing_molecular_graphics 'Bruker SHELXTL V6.10, 2000'
_computing_publication_material 'Bruker SHELXTL V6.10, 2000'
_computing_structure_refinement 'SHELXL-97 (Sheldrick, 1997)'
_computing_structure_solution 'SHELXS-97 (Sheldrick, 1990)'
_diffrn_ambient_temperature 296(2)
_diffrn_measured_fraction_theta_full 0.938
_diffrn_measured_fraction_theta_max 0.938
_diffrn_measurement_device_type 'Bruker APEX CCD area detector'
_diffrn_measurement_method 'phi and omega scans'
_diffrn_radiation_monochromator graphite
_diffrn_radiation_source 'fine-focus sealed tube'
_diffrn_radiation_type MoK\a
_diffrn_radiation_wavelength 0.71073
_diffrn_reflns_av_R_equivalents 0.0251
_diffrn_reflns_av_sigmaI/netI 0.0201
_diffrn_reflns_limit_h_max 10
_diffrn_reflns_limit_h_min -10
_diffrn_reflns_limit_k_max 35
_diffrn_reflns_limit_k_min -34
_diffrn_reflns_limit_l_max 11
_diffrn_reflns_limit_l_min -11
_diffrn_reflns_number 19465
_diffrn_reflns_theta_full 28.28
_diffrn_reflns_theta_max 28.28
_diffrn_reflns_theta_min 1.53
_exptl_absorpt_coefficient_mu 1.533
_exptl_absorpt_correction_T_max 0.5654
_exptl_absorpt_correction_T_min 0.3208
_exptl_absorpt_correction_type 'Bruker SADABS V2.05'
_exptl_crystal_colour colorless
_exptl_crystal_density_diffrn 1.548
_exptl_crystal_density_meas ?
_exptl_crystal_density_method 'not measured'
_exptl_crystal_description prism
_exptl_crystal_F_000 856
_exptl_crystal_size_max 0.96
_exptl_crystal_size_mid 0.48
_exptl_crystal_size_min 0.42
_refine_diff_density_max 0.588
_refine_diff_density_min -0.882
_refine_diff_density_rms 0.070
_refine_ls_extinction_method none
_refine_ls_goodness_of_fit_ref 1.279
_refine_ls_hydrogen_treatment mixed
_refine_ls_matrix_type full
_refine_ls_number_parameters 208
_refine_ls_number_reflns 4296
_refine_ls_number_restraints 0
_refine_ls_restrained_S_all 1.279
_refine_ls_R_factor_all 0.0452
_refine_ls_R_factor_gt 0.0406
_refine_ls_shift/su_max 0.001
_refine_ls_shift/su_mean 0.000
_refine_ls_structure_factor_coef Fsqd
_refine_ls_weighting_details 'calc w=1/[\s^2^(Fo^2^)+(0.0187P)^2^+2.1789P] where P=(Fo^2^+2Fc^2^)/3'
_refine_ls_weighting_scheme calc
_refine_ls_wR_factor_gt 0.0802
_refine_ls_wR_factor_ref 0.0816
_reflns_number_gt 3943
_reflns_number_total 4296
_reflns_threshold_expression >2sigma(I)
_cod_data_source_file ic061811ssi20060922_123928_1.cif
_cod_data_source_block ml849m
_cod_depositor_comments
;
The following automatic conversions were performed:

'_exptl_crystal_density_meas' value 'not_measured' was changed to '?'
- the value is perceived as not measured.

Automatic conversion script
Id: cif_fix_values 3008 2015-01-20 13:52:24Z robertas 
;
_cod_database_code 4307274

loop_
_symmetry_equiv_pos_as_xyz
'x, y, z'
'-x, y+1/2, -z+1/2'
'-x, -y, -z'
'x, -y-1/2, z-1/2'

loop_
_atom_site_label
_atom_site_type_symbol
_atom_site_fract_x
_atom_site_fract_y
_atom_site_fract_z
_atom_site_U_iso_or_equiv
_atom_site_adp_type
_atom_site_occupancy
_atom_site_symmetry_multiplicity
_atom_site_calc_flag
_atom_site_refinement_flags
_atom_site_disorder_assembly
_atom_site_disorder_group
Sn1 Sn 0.70386(3) 0.101596(8) 0.19753(3) 0.04174(8) Uani 1 1 d . . .
Cl1 Cl 0.45382(13) 0.09269(5) -0.03724(13) 0.0683(3) Uani 1 1 d . . .
O1 O 1.0064(3) 0.09137(10) 0.4521(3) 0.0570(7) Uani 1 1 d . . .
C1 C 0.7863(5) 0.02624(14) 0.2576(5) 0.0538(9) Uani 1 1 d . . .
H1A H 0.7654 0.0163 0.3558 0.065 Uiso 1 1 calc R . .
H1B H 0.7226 0.0040 0.1704 0.065 Uiso 1 1 calc R . .
C2 C 0.9707(5) 0.02155(14) 0.2835(5) 0.0514(9) Uani 1 1 d . . .
C3 C 1.0844(5) 0.05629(15) 0.3847(4) 0.0516(9) Uani 1 1 d . . .
C4 C 1.2545(5) 0.05533(19) 0.4059(6) 0.0701(13) Uani 1 1 d . . .
H4A H 1.3280 0.0787 0.4725 0.084 Uiso 1 1 calc R . .
C5 C 1.3137(6) 0.0188(2) 0.3262(7) 0.0870(18) Uani 1 1 d . . .
H5A H 1.4280 0.0178 0.3392 0.104 Uiso 1 1 calc R . .
C6 C 1.2060(7) -0.0156(2) 0.2288(7) 0.0864(16) Uani 1 1 d . . .
H6A H 1.2475 -0.0400 0.1765 0.104 Uiso 1 1 calc R . .
C7 C 1.0355(6) -0.01431(17) 0.2076(6) 0.0699(12) Uani 1 1 d . . .
H7A H 0.9635 -0.0380 0.1410 0.084 Uiso 1 1 calc R . .
C8 C 1.1087(7) 0.1304(2) 0.5475(7) 0.0923(17) Uani 1 1 d . . .
H8A H 1.0402 0.1520 0.5875 0.138 Uiso 1 1 calc R . .
H8B H 1.1577 0.1495 0.4818 0.138 Uiso 1 1 calc R . .
H8C H 1.1969 0.1160 0.6377 0.138 Uiso 1 1 calc R . .
C9 C 0.6070(4) 0.14061(13) 0.3595(4) 0.0438(7) Uani 1 1 d . . .
C10 C 0.4846(5) 0.17723(16) 0.3018(6) 0.0620(10) Uani 1 1 d . . .
H10A H 0.4399 0.1837 0.1908 0.074 Uiso 1 1 calc R . .
C11 C 0.4283(7) 0.20433(19) 0.4093(7) 0.0809(15) Uani 1 1 d . . .
H11A H 0.3469 0.2292 0.3701 0.097 Uiso 1 1 calc R . .
C12 C 0.4924(7) 0.1945(2) 0.5728(7) 0.0815(15) Uani 1 1 d . . .
H12A H 0.4542 0.2126 0.6443 0.098 Uiso 1 1 calc R . .
C13 C 0.6127(7) 0.1579(2) 0.6315(6) 0.0776(14) Uani 1 1 d . . .
H13A H 0.6560 0.1512 0.7424 0.093 Uiso 1 1 calc R . .
C14 C 0.6690(5) 0.13120(17) 0.5243(5) 0.0598(10) Uani 1 1 d . . .
H14A H 0.7504 0.1064 0.5642 0.072 Uiso 1 1 calc R . .
C15 C 0.8473(4) 0.15011(12) 0.0995(4) 0.0402(7) Uani 1 1 d . . .
C16 C 0.7995(5) 0.20028(15) 0.0772(5) 0.0599(10) Uani 1 1 d . . .
H16A H 0.7121 0.2118 0.1105 0.072 Uiso 1 1 calc R . .
C17 C 0.8801(6) 0.23315(17) 0.0062(6) 0.0756(13) Uani 1 1 d . . .
H17A H 0.8464 0.2666 -0.0086 0.091 Uiso 1 1 calc R . .
C18 C 1.0099(6) 0.21674(19) -0.0428(6) 0.0740(13) Uani 1 1 d . . .
H18A H 1.0638 0.2388 -0.0916 0.089 Uiso 1 1 calc R . .
C19 C 1.0594(5) 0.1674(2) -0.0193(5) 0.0693(12) Uani 1 1 d . . .
H19A H 1.1480 0.1561 -0.0512 0.083 Uiso 1 1 calc R . .
C20 C 0.9788(5) 0.13469(16) 0.0511(5) 0.0560(9) Uani 1 1 d . . .
H20A H 1.0139 0.1014 0.0664 0.067 Uiso 1 1 calc R . .

loop_
_atom_site_aniso_label
_atom_site_aniso_U_11
_atom_site_aniso_U_22
_atom_site_aniso_U_33
_atom_site_aniso_U_23
_atom_site_aniso_U_13
_atom_site_aniso_U_12
Sn1 0.04049(13) 0.04264(14) 0.03976(13) 0.00103(10) 0.01062(9) 0.00108(10)
Cl1 0.0500(5) 0.0840(8) 0.0552(6) -0.0048(5) -0.0023(4) 0.0004(5)
O1 0.0488(15) 0.0624(17) 0.0536(15) -0.0036(12) 0.0093(12) -0.0103(12)
C1 0.048(2) 0.0434(19) 0.064(2) 0.0065(17) 0.0116(18) -0.0027(16)
C2 0.052(2) 0.046(2) 0.054(2) 0.0170(16) 0.0161(17) 0.0063(16)
C3 0.0429(19) 0.059(2) 0.050(2) 0.0220(17) 0.0117(16) 0.0058(16)
C4 0.044(2) 0.088(3) 0.072(3) 0.031(2) 0.012(2) 0.003(2)
C5 0.056(3) 0.121(5) 0.092(4) 0.050(3) 0.036(3) 0.035(3)
C6 0.094(4) 0.088(4) 0.092(4) 0.022(3) 0.050(3) 0.037(3)
C7 0.078(3) 0.058(3) 0.074(3) 0.010(2) 0.027(2) 0.019(2)
C8 0.070(3) 0.094(4) 0.096(4) -0.026(3) 0.007(3) -0.016(3)
C9 0.0396(17) 0.0477(19) 0.0453(18) -0.0015(14) 0.0160(15) -0.0086(14)
C10 0.060(2) 0.064(3) 0.068(3) 0.005(2) 0.030(2) 0.005(2)
C11 0.083(3) 0.068(3) 0.115(4) 0.002(3) 0.064(3) 0.012(2)
C12 0.095(4) 0.080(3) 0.094(4) -0.035(3) 0.064(3) -0.028(3)
C13 0.082(3) 0.103(4) 0.056(3) -0.016(3) 0.034(2) -0.022(3)
C14 0.056(2) 0.070(3) 0.055(2) -0.0024(19) 0.0204(19) -0.0089(19)
C15 0.0385(16) 0.0438(18) 0.0339(15) 0.0008(13) 0.0065(13) 0.0009(13)
C16 0.065(2) 0.048(2) 0.074(3) 0.0034(19) 0.034(2) 0.0070(18)
C17 0.084(3) 0.050(2) 0.100(4) 0.014(2) 0.040(3) -0.002(2)
C18 0.060(3) 0.083(3) 0.082(3) 0.020(3) 0.029(2) -0.014(2)
C19 0.049(2) 0.100(4) 0.064(3) 0.012(2) 0.027(2) 0.007(2)
C20 0.053(2) 0.062(2) 0.055(2) 0.0071(18) 0.0205(18) 0.0148(18)

loop_
_atom_type_symbol
_atom_type_description
_atom_type_scat_dispersion_real
_atom_type_scat_dispersion_imag
_atom_type_scat_source
C C 0.0033 0.0016 'International Tables Vol C Tables 4.2.6.8 and 6.1.1.4'
H H 0.0000 0.0000 'International Tables Vol C Tables 4.2.6.8 and 6.1.1.4'
O O 0.0106 0.0060 'International Tables Vol C Tables 4.2.6.8 and 6.1.1.4'
Sn Sn -0.6537 1.4246 'International Tables Vol C Tables 4.2.6.8 and 6.1.1.4'
Cl Cl 0.1484 0.1585 'International Tables Vol C Tables 4.2.6.8 and 6.1.1.4'

loop_
_geom_angle_atom_site_label_1
_geom_angle_atom_site_label_2
_geom_angle_atom_site_label_3
_geom_angle
_geom_angle_site_symmetry_1
_geom_angle_site_symmetry_3
_geom_angle_publ_flag
C9 Sn1 C1 117.53(15) . . ?
C9 Sn1 C15 111.54(13) . . ?
C1 Sn1 C15 119.23(14) . . ?
C9 Sn1 Cl1 101.23(10) . . ?
C1 Sn1 Cl1 103.57(11) . . ?
C15 Sn1 Cl1 99.61(9) . . ?
C3 O1 C8 117.6(3) . . ?
C2 C1 Sn1 110.5(2) . . ?
C7 C2 C3 117.7(4) . . ?
C7 C2 C1 123.1(4) . . ?
C3 C2 C1 119.2(4) . . ?
C4 C3 O1 125.1(4) . . ?
C4 C3 C2 121.6(4) . . ?
O1 C3 C2 113.2(3) . . ?
C3 C4 C5 118.7(5) . . ?
C6 C5 C4 120.7(5) . . ?
C5 C6 C7 120.3(5) . . ?
C2 C7 C6 121.0(5) . . ?
C14 C9 C10 118.7(4) . . ?
C14 C9 Sn1 120.8(3) . . ?
C10 C9 Sn1 120.5(3) . . ?
C9 C10 C11 120.2(4) . . ?
C12 C11 C10 120.1(5) . . ?
C11 C12 C13 120.3(4) . . ?
C12 C13 C14 119.4(5) . . ?
C9 C14 C13 121.3(4) . . ?
C20 C15 C16 118.0(3) . . ?
C20 C15 Sn1 124.5(3) . . ?
C16 C15 Sn1 117.5(3) . . ?
C17 C16 C15 120.8(4) . . ?
C18 C17 C16 120.2(4) . . ?
C19 C18 C17 119.4(4) . . ?
C20 C19 C18 120.3(4) . . ?
C19 C20 C15 121.3(4) . . ?

loop_
_geom_bond_atom_site_label_1
_geom_bond_atom_site_label_2
_geom_bond_distance
_geom_bond_site_symmetry_2
_geom_bond_publ_flag
Sn1 C9 2.130(3) . ?
Sn1 C1 2.132(4) . ?
Sn1 C15 2.137(3) . ?
Sn1 Cl1 2.3991(10) . ?
O1 C3 1.384(5) . ?
O1 C8 1.425(5) . ?
C1 C2 1.495(5) . ?
C2 C7 1.377(6) . ?
C2 C3 1.407(5) . ?
C3 C4 1.379(5) . ?
C4 C5 1.384(7) . ?
C5 C6 1.365(8) . ?
C6 C7 1.382(7) . ?
C9 C14 1.378(5) . ?
C9 C10 1.383(5) . ?
C10 C11 1.390(6) . ?
C11 C12 1.371(7) . ?
C12 C13 1.372(8) . ?
C13 C14 1.383(6) . ?
C15 C20 1.375(5) . ?
C15 C16 1.391(5) . ?
C16 C17 1.378(6) . ?
C17 C18 1.373(7) . ?
C18 C19 1.373(7) . ?
C19 C20 1.372(6) . ?

loop_
_cod_related_entry_id
_cod_related_entry_database
_cod_related_entry_code
1 ChemSpider 30660836
